data_4064189
loop_
_publ_author_name
'Berenguer, Jes\'us R.'
'D\'iez, \'Alvaro'
'Garc\'ia, Ana'
'Lalinde, Elena'
'Moreno, M. Teresa'
'S\'anchez, Sergio'
'Torroba, Javier'

_publ_section_title
;
 Remarkable Influence of the Cyclometalating Ligand on the Nuclearity and
 Properties of Heterobridged (\m-X)(\m-C\\tb CR) Platinum(II) Complexes
;
_journal_issue 6
_journal_name_full Organometallics
_journal_page_first 1646
_journal_paper_doi 10.1021/om101172p
_journal_volume 30
_journal_year 2011
_chemical_formula_sum 'C77 H60 Cl2 N4 O3 Pt4'
_chemical_formula_weight 1940.55
_chemical_name_common ad215
_chemical_name_systematic
;
 ?
;
_space_group_IT_number 14
_symmetry_cell_setting monoclinic
_symmetry_space_group_name_Hall '-P 2yn'
_symmetry_space_group_name_H-M 'P 1 21/n 1'
_atom_sites_solution_hydrogens geom
_atom_sites_solution_primary direct
_atom_sites_solution_secondary difmap
_audit_conform_dict_location ftp://ftp.iucr.org/pub/cif_core.dic
_audit_conform_dict_name cif_core.dic
_audit_conform_dict_version 2.4
_audit_creation_date 2010-01-15T13:07:54-00:00
_audit_creation_method 'WinGX routine CIF_UPDATE'
_cell_angle_alpha 90
_cell_angle_beta 108.5130(10)
_cell_angle_gamma 90
_cell_formula_units_Z 4
_cell_length_a 17.5840(2)
_cell_length_b 17.9380(2)
_cell_length_c 20.8780(3)
_cell_measurement_reflns_used 15219
_cell_measurement_temperature 173.0(10)
_cell_volume 6244.59(14)
_computing_cell_refinement 'HKL Scalepack (Otwinowski & Minor 1997)'
_computing_data_collection 'Collect (Nonius BV, 1997-2000)'
_computing_data_reduction 'HKL Denzo and Scalepack (Otwinowski & Minor 19'
_computing_structure_refinement 'SHELXL-97 (Sheldrick, 1997)'
_diffrn_ambient_temperature 173.0(10)
_diffrn_detector_area_resol_mean 9
_diffrn_measured_fraction_theta_full 0.994
_diffrn_measured_fraction_theta_max 0.994
_diffrn_measurement_device '95mm CCD camera on \k-goniostat'
_diffrn_measurement_device_type KappaCCD
_diffrn_measurement_method CCD
_diffrn_orient_matrix_type 'by Nonius Collect from scalepack cell'
_diffrn_orient_matrix_UB_11 0.0432991
_diffrn_orient_matrix_UB_12 -0.0145344
_diffrn_orient_matrix_UB_13 0.0422759
_diffrn_orient_matrix_UB_21 -0.0408934
_diffrn_orient_matrix_UB_22 -0.0237072
_diffrn_orient_matrix_UB_23 0.0175694
_diffrn_orient_matrix_UB_31 0.0070399
_diffrn_orient_matrix_UB_32 -0.0483161
_diffrn_orient_matrix_UB_33 -0.0213381
_diffrn_radiation_monochromator graphite
_diffrn_radiation_type MoK\a
_diffrn_radiation_wavelength 0.71073
_diffrn_reflns_av_unetI/netI 0.0873
_diffrn_reflns_limit_h_max 22
_diffrn_reflns_limit_h_min 0
_diffrn_reflns_limit_k_max 23
_diffrn_reflns_limit_k_min 0
_diffrn_reflns_limit_l_max 25
_diffrn_reflns_limit_l_min -27
_diffrn_reflns_number 14237
_diffrn_reflns_theta_full 27.48
_diffrn_reflns_theta_max 27.48
_diffrn_reflns_theta_min 2.88
_exptl_absorpt_coefficient_mu 9.074
_exptl_absorpt_correction_T_max 0.6353
_exptl_absorpt_correction_T_min 0.2435
_exptl_absorpt_correction_type multi-scan
_exptl_crystal_colour yellow
_exptl_crystal_density_diffrn 2.064
_exptl_crystal_density_method 'not measured'
_exptl_crystal_description block
_exptl_crystal_F_000 3680
_exptl_crystal_size_max 0.25
_exptl_crystal_size_mid 0.2
_exptl_crystal_size_min 0.05
_refine_diff_density_max 1.31
_refine_diff_density_min -1.2
_refine_diff_density_rms 0.203
_refine_ls_extinction_method none
_refine_ls_goodness_of_fit_ref 0.963
_refine_ls_hydrogen_treatment constr
_refine_ls_matrix_type full
_refine_ls_number_parameters 817
_refine_ls_number_reflns 14237
_refine_ls_number_restraints 5
_refine_ls_restrained_S_all 0.965
_refine_ls_R_factor_all 0.0957
_refine_ls_R_factor_gt 0.0414
_refine_ls_shift/su_max 1.327
_refine_ls_shift/su_mean 0.008
_refine_ls_structure_factor_coef Fsqd
_refine_ls_weighting_details 'calc w=1/[\s^2^(Fo^2^)+(0.0335P)^2^+0.0000P] where P=(Fo^2^+2Fc^2^)/3'
_refine_ls_weighting_scheme calc
_refine_ls_wR_factor_gt 0.066
_refine_ls_wR_factor_ref 0.0772
_reflns_number_gt 9101
_reflns_number_total 14237
_reflns_threshold_expression >2sigma(I)
_cod_data_source_file om101172p_si_002.cif
_cod_data_source_block 5_3(CH3)2CO
_cod_depositor_comments
;
The following automatic conversions were performed:

'_symmetry_cell_setting' value 'Monoclinic' changed to 'monoclinic'
according to /home/saulius/struct/CIF-dictionaries/cif_core.dic
dictionary named 'cif_core.dic' version 2.4.1 from 2010-06-29.

Automatic conversion script
Id: cif_fix_values 1715 2011-07-08 13:25:40Z adriana 
;
_cod_original_cell_volume 6244.59(13)
_cod_original_sg_symbol_H-M 'P 21/n'
_cod_database_code 4064189

loop_
_symmetry_equiv_pos_as_xyz
'x, y, z'
'-x+1/2, y+1/2, -z+1/2'
'-x, -y, -z'
'x-1/2, -y-1/2, z-1/2'

loop_
_atom_site_label
_atom_site_type_symbol
_atom_site_fract_x
_atom_site_fract_y
_atom_site_fract_z
_atom_site_U_iso_or_equiv
_atom_site_adp_type
_atom_site_occupancy
_atom_site_symmetry_multiplicity
_atom_site_calc_flag
_atom_site_refinement_flags
Pt1 Pt 0.261246(15) 0.063909(14) 0.052172(12) 0.02520(7) Uani 1 1 d .
C11 C 0.3747(4) 0.0975(3) 0.0802(3) 0.0253(16) Uani 1 1 d .
N1 N 0.2423(3) 0.1722(3) 0.0786(3) 0.0333(15) Uani 1 1 d .
Pt2 Pt 0.271568(15) 0.154339(14) -0.078832(12) 0.02587(8) Uani 1 1 d .
C24 C 0.2598(4) 0.2607(4) -0.0548(3) 0.0350(18) Uani 1 1 d .
N2 N 0.3915(3) 0.1885(3) -0.0590(3) 0.0307(14) Uani 1 1 d .
Pt3 Pt 0.102962(15) 0.019829(14) -0.097760(13) 0.02838(8) Uani 1 1 d .
C45 C 0.0893(4) -0.0004(4) -0.1944(3) 0.0335(18) Uani 1 1 d .
N3 N 0.0745(3) -0.0928(3) -0.0988(3) 0.0355(15) Uani 1 1 d .
Pt4 Pt 0.271386(15) -0.083541(14) -0.070216(13) 0.02697(8) Uani 1 1 d .
C58 C 0.2545(4) -0.1876(4) -0.0446(4) 0.0360(19) Uani 1 1 d .
N4 N 0.2638(3) -0.1347(3) -0.1622(3) 0.0316(14) Uani 1 1 d .
Cl1 Cl 0.11785(10) 0.03316(9) 0.02232(8) 0.0335(4) Uani 1 1 d .
Cl2 Cl 0.30248(10) 0.03351(9) -0.11458(8) 0.0335(4) Uani 1 1 d .
O1 O 0.2428(7) 0.1114(6) 0.3193(5) 0.188(5) Uani 1 1 d .
O2 O 0.5846(5) 0.9669(5) 0.3547(4) 0.131(4) Uani 1 1 d .
C1 C 0.4418(4) 0.0616(4) 0.0773(3) 0.0373(19) Uani 1 1 d .
H1 H 0.4379 0.0131 0.0607 0.045 Uiso 1 1 calc R
C2 C 0.5177(4) 0.0973(4) 0.0992(4) 0.043(2) Uani 1 1 d .
H2 H 0.5628 0.0721 0.0966 0.051 Uiso 1 1 calc R
C3 C 0.5251(4) 0.1681(4) 0.1241(4) 0.048(2) Uani 1 1 d .
H3 H 0.5753 0.1907 0.1383 0.058 Uiso 1 1 calc R
C4 C 0.4582(4) 0.2070(4) 0.1285(4) 0.044(2) Uani 1 1 d .
C5 C 0.4593(5) 0.2823(5) 0.1526(4) 0.066(3) Uani 1 1 d .
H5 H 0.5083 0.3067 0.1691 0.079 Uiso 1 1 calc R
C6 C 0.3926(6) 0.3187(5) 0.1522(5) 0.072(3) Uani 1 1 d .
H6 H 0.3962 0.3676 0.1677 0.086 Uiso 1 1 calc R
C7 C 0.3157(5) 0.2832(4) 0.1280(4) 0.053(2) Uani 1 1 d .
C8 C 0.2411(6) 0.3169(5) 0.1247(5) 0.074(3) Uani 1 1 d .
H8 H 0.24 0.3648 0.1414 0.089 Uiso 1 1 calc R
C9 C 0.1710(5) 0.2782(5) 0.0968(4) 0.066(3) Uani 1 1 d .
H9 H 0.1218 0.3001 0.0932 0.079 Uiso 1 1 calc R
C10 C 0.1745(4) 0.2058(4) 0.0741(4) 0.043(2) Uani 1 1 d .
H10 H 0.1267 0.1801 0.0549 0.052 Uiso 1 1 calc R
C12 C 0.3141(4) 0.2098(4) 0.1050(3) 0.0358(18) Uani 1 1 d .
C13 C 0.3836(4) 0.1706(4) 0.1064(3) 0.0302(17) Uani 1 1 d .
C14 C 0.1939(5) 0.3020(4) -0.0571(4) 0.048(2) Uani 1 1 d .
H14 H 0.1438 0.2793 -0.0698 0.058 Uiso 1 1 calc R
C15 C 0.1999(5) 0.3781(4) -0.0408(4) 0.063(3) Uani 1 1 d .
H15 H 0.1537 0.4047 -0.0431 0.075 Uiso 1 1 calc R
C16 C 0.2728(6) 0.4143(5) -0.0213(4) 0.066(3) Uani 1 1 d .
H16 H 0.2752 0.4646 -0.0098 0.079 Uiso 1 1 calc R
C17 C 0.3431(5) 0.3763(4) -0.0186(4) 0.054(2) Uani 1 1 d .
C18 C 0.4225(6) 0.4075(5) 0.0018(4) 0.062(3) Uani 1 1 d .
H18 H 0.4292 0.4566 0.0168 0.074 Uiso 1 1 calc R
C19 C 0.4867(5) 0.3697(4) 0.0002(4) 0.052(2) Uani 1 1 d .
H19 H 0.5367 0.3927 0.0133 0.062 Uiso 1 1 calc R
C20 C 0.4797(4) 0.2936(4) -0.0217(4) 0.042(2) Uani 1 1 d .
C21 C 0.5429(4) 0.2497(4) -0.0285(4) 0.044(2) Uani 1 1 d .
H21 H 0.5939 0.2701 -0.0189 0.052 Uiso 1 1 calc R
C22 C 0.5298(4) 0.1774(4) -0.0490(4) 0.047(2) Uani 1 1 d .
H22 H 0.5717 0.1481 -0.0531 0.057 Uiso 1 1 calc R
C23 C 0.4534(4) 0.1480(4) -0.0638(3) 0.0351(18) Uani 1 1 d .
H23 H 0.4448 0.0985 -0.0774 0.042 Uiso 1 1 calc R
C25 C 0.4033(4) 0.2606(4) -0.0391(3) 0.0298(17) Uani 1 1 d .
C26 C 0.3347(4) 0.2999(4) -0.0371(3) 0.0348(18) Uani 1 1 d .
C27 C 0.1578(4) 0.1337(3) -0.0988(3) 0.0290(17) Uani 1 1 d .
C28 C 0.0828(4) 0.1358(3) -0.1156(3) 0.0293(17) Uani 1 1 d .
C29 C 0.0006(4) 0.1650(4) -0.1381(3) 0.0344(18) Uani 1 1 d .
C30 C -0.0145(5) 0.2331(5) -0.1682(5) 0.080(3) Uani 1 1 d .
H30 H 0.0273 0.2605 -0.1749 0.096 Uiso 1 1 calc R
C31 C -0.0922(6) 0.2623(5) -0.1890(6) 0.095(4) Uani 1 1 d .
H31 H -0.1013 0.3096 -0.2082 0.114 Uiso 1 1 calc R
C32 C -0.1540(5) 0.2229(5) -0.1818(4) 0.063(3) Uani 1 1 d .
H32 H -0.2059 0.2419 -0.1964 0.076 Uiso 1 1 calc R
C33 C -0.1386(5) 0.1553(5) -0.1526(4) 0.063(3) Uani 1 1 d .
H33 H -0.1809 0.1278 -0.1472 0.075 Uiso 1 1 calc R
C34 C -0.0628(4) 0.1252(4) -0.1305(4) 0.044(2) Uani 1 1 d .
H34 H -0.0545 0.0782 -0.1107 0.053 Uiso 1 1 calc R
C35 C 0.0932(4) 0.0457(4) -0.2452(4) 0.045(2) Uani 1 1 d .
H35 H 0.1012 0.0965 -0.2365 0.054 Uiso 1 1 calc R
C36 C 0.0856(5) 0.0187(6) -0.3104(4) 0.069(3) Uani 1 1 d .
H36 H 0.0894 0.0516 -0.3436 0.083 Uiso 1 1 calc R
C37 C 0.0726(5) -0.0555(7) -0.3252(5) 0.074(3) Uani 1 1 d .
H37 H 0.0672 -0.0726 -0.3684 0.088 Uiso 1 1 calc R
C38 C 0.0673(5) -0.1054(5) -0.2756(5) 0.053(2) Uani 1 1 d .
C39 C 0.0562(6) -0.1836(7) -0.2863(6) 0.086(4) Uani 1 1 d .
H39 H 0.0525 -0.2036 -0.3283 0.104 Uiso 1 1 calc R
C40 C 0.0509(5) -0.2301(5) -0.2356(6) 0.076(3) Uani 1 1 d .
H40 H 0.045 -0.2811 -0.2436 0.091 Uiso 1 1 calc R
C41 C 0.0544(4) -0.2017(5) -0.1710(5) 0.057(3) Uani 1 1 d .
C42 C 0.0462(4) -0.2439(5) -0.1155(6) 0.064(3) Uani 1 1 d .
H42 H 0.0388 -0.2952 -0.1199 0.077 Uiso 1 1 calc R
C43 C 0.0490(4) -0.2108(4) -0.0575(5) 0.059(3) Uani 1 1 d .
H43 H 0.0414 -0.2389 -0.0225 0.071 Uiso 1 1 calc R
C44 C 0.0634(4) -0.1332(4) -0.0491(4) 0.045(2) Uani 1 1 d .
H44 H 0.0652 -0.1103 -0.0086 0.054 Uiso 1 1 calc R
C46 C 0.0679(4) -0.1252(4) -0.1599(4) 0.041(2) Uani 1 1 d .
C47 C 0.0745(4) -0.0764(4) -0.2117(4) 0.040(2) Uani 1 1 d .
C48 C 0.2446(4) -0.2173(4) 0.0129(4) 0.041(2) Uani 1 1 d .
H48 H 0.2423 -0.1853 0.0473 0.049 Uiso 1 1 calc R
C49 C 0.2376(4) -0.2941(4) 0.0213(4) 0.049(2) Uani 1 1 d .
H49 H 0.2309 -0.3119 0.061 0.059 Uiso 1 1 calc R
C50 C 0.2405(5) -0.3425(4) -0.0265(5) 0.060(3) Uani 1 1 d .
H50 H 0.2354 -0.3932 -0.0197 0.072 Uiso 1 1 calc R
C51 C 0.2513(4) -0.3176(4) -0.0878(4) 0.047(2) Uani 1 1 d .
C52 C 0.2531(5) -0.3647(5) -0.1423(6) 0.070(3) Uani 1 1 d .
H52 H 0.2502 -0.4161 -0.1376 0.084 Uiso 1 1 calc R
C53 C 0.2588(5) -0.3367(5) -0.2009(6) 0.071(3) Uani 1 1 d .
H53 H 0.2598 -0.3692 -0.2353 0.085 Uiso 1 1 calc R
C54 C 0.2633(4) -0.2572(5) -0.2112(5) 0.054(2) Uani 1 1 d .
C55 C 0.2669(5) -0.2236(5) -0.2700(4) 0.059(3) Uani 1 1 d .
H55 H 0.2691 -0.2528 -0.3062 0.071 Uiso 1 1 calc R
C56 C 0.2673(5) -0.1479(5) -0.2747(4) 0.052(2) Uani 1 1 d .
H56 H 0.2693 -0.1255 -0.3143 0.063 Uiso 1 1 calc R
C57 C 0.2647(4) -0.1036(5) -0.2200(4) 0.044(2) Uani 1 1 d .
H57 H 0.2637 -0.0519 -0.2241 0.053 Uiso 1 1 calc R
C59 C 0.2624(4) -0.2112(4) -0.1568(4) 0.0388(19) Uani 1 1 d .
C60 C 0.2569(4) -0.2393(4) -0.0947(4) 0.0365(19) Uani 1 1 d .
C61 C 0.2855(4) -0.0492(3) 0.0204(3) 0.0261(16) Uani 1 1 d .
C62 C 0.3011(4) -0.0450(3) 0.0830(4) 0.0323(18) Uani 1 1 d .
C63 C 0.3296(4) -0.0655(4) 0.1548(3) 0.0337(18) Uani 1 1 d .
C64 C 0.3549(4) -0.1371(4) 0.1739(4) 0.045(2) Uani 1 1 d .
H64 H 0.3546 -0.1729 0.1416 0.054 Uiso 1 1 calc R
C65 C 0.3817(5) -0.1557(5) 0.2441(5) 0.064(3) Uani 1 1 d .
H65 H 0.3966 -0.2044 0.2576 0.076 Uiso 1 1 calc R
C66 C 0.3854(5) -0.1018(6) 0.2914(5) 0.065(3) Uani 1 1 d .
H66 H 0.4058 -0.1138 0.337 0.078 Uiso 1 1 calc R
C67 C 0.3600(5) -0.0313(6) 0.2730(4) 0.063(3) Uani 1 1 d .
H67 H 0.3616 0.0047 0.3055 0.076 Uiso 1 1 calc R
C68 C 0.3315(4) -0.0136(5) 0.2051(4) 0.047(2) Uani 1 1 d .
H68 H 0.3131 0.0345 0.1925 0.056 Uiso 1 1 calc R
C69 C 0.1490(9) 0.0247(9) 0.3083(10) 0.236(12) Uani 1 1 d .
H69A H 0.1212 -0.0079 0.2719 0.353 Uiso 1 1 calc R
H69B H 0.1121 0.0432 0.33 0.353 Uiso 1 1 calc R
H69C H 0.1913 -0.0023 0.3404 0.353 Uiso 1 1 calc R
C70 C 0.1811(7) 0.0838(6) 0.2831(6) 0.092(4) Uani 1 1 d .
C71 C 0.1514(7) 0.1011(9) 0.2120(7) 0.182(8) Uani 1 1 d .
H71A H 0.1912 0.1289 0.1995 0.273 Uiso 1 1 calc R
H71B H 0.1033 0.1302 0.2027 0.273 Uiso 1 1 calc R
H71C H 0.1399 0.0556 0.1864 0.273 Uiso 1 1 calc R
C72 C 0.5343(6) 1.0759(5) 0.2882(5) 0.081(3) Uani 1 1 d .
H72A H 0.5321 1.0955 0.3303 0.122 Uiso 1 1 calc R
H72B H 0.4816 1.0764 0.2556 0.122 Uiso 1 1 calc R
H72C H 0.5697 1.1059 0.2721 0.122 Uiso 1 1 calc R
C73 C 0.5653(5) 0.9966(6) 0.2984(6) 0.077(3) Uani 1 1 d .
C74 C 0.5661(5) 0.9547(5) 0.2387(5) 0.064(3) Uani 1 1 d .
H74A H 0.5966 0.9097 0.2525 0.097 Uiso 1 1 calc R
H74B H 0.5901 0.9844 0.2121 0.097 Uiso 1 1 calc R
H74C H 0.5121 0.9423 0.2123 0.097 Uiso 1 1 calc R
O3 O 0.0791(18) 0.5250(13) 0.0245(11) 0.44(2) Uani 1 1 d D
C75 C 0.0457(18) 0.622(2) 0.0776(11) 0.45(3) Uani 1 1 d D
H75A H 0.0432 0.5883 0.1125 0.676 Uiso 1 1 calc R
H75B H 0.0015 0.6564 0.0681 0.676 Uiso 1 1 calc R
H75C H 0.0952 0.6493 0.0924 0.676 Uiso 1 1 calc R
C76 C 0.0413(12) 0.5809(12) 0.0177(10) 0.216(11) Uani 1 1 d D
C77 C -0.0109(16) 0.6016(14) -0.0432(9) 0.33(2) Uani 1 1 d D
H77A H 0.0147 0.5968 -0.0774 0.502 Uiso 1 1 calc R
H77B H -0.0268 0.6525 -0.041 0.502 Uiso 1 1 calc R
H77C H -0.0574 0.5701 -0.0543 0.502 Uiso 1 1 calc R

loop_
_atom_site_aniso_label
_atom_site_aniso_U_11
_atom_site_aniso_U_22
_atom_site_aniso_U_33
_atom_site_aniso_U_23
_atom_site_aniso_U_13
_atom_site_aniso_U_12
Pt1 0.01940(15) 0.02782(15) 0.02832(15) -0.00065(11) 0.00750(11) 0.00246(11)
C11 0.014(4) 0.034(4) 0.028(4) 0.006(3) 0.006(3) -0.001(3)
N1 0.026(4) 0.032(3) 0.039(4) -0.011(3) 0.006(3) 0.005(3)
Pt2 0.01884(15) 0.02441(14) 0.03191(16) 0.00004(11) 0.00458(11) -0.00014(11)
C24 0.024(4) 0.035(4) 0.040(4) -0.004(3) 0.001(3) 0.002(3)
N2 0.019(3) 0.031(3) 0.040(3) 0.000(3) 0.008(3) -0.005(3)
Pt3 0.02057(15) 0.02769(15) 0.03468(16) -0.00078(12) 0.00566(12) -0.00156(11)
C45 0.020(4) 0.042(4) 0.033(4) -0.011(4) 0.000(3) -0.002(3)
N3 0.026(3) 0.021(3) 0.054(4) 0.000(3) 0.004(3) 0.000(3)
Pt4 0.01891(15) 0.02363(14) 0.03775(16) -0.00522(12) 0.00813(12) 0.00001(11)
C58 0.019(4) 0.025(4) 0.059(5) -0.005(4) 0.005(4) 0.000(3)
N4 0.016(3) 0.032(3) 0.046(4) -0.021(3) 0.008(3) -0.005(2)
Cl1 0.0225(9) 0.0410(10) 0.0362(10) 0.0011(8) 0.0082(7) -0.0015(8)
Cl2 0.0343(10) 0.0274(9) 0.0438(10) -0.0032(8) 0.0193(8) -0.0002(8)
O1 0.202(12) 0.196(10) 0.168(9) -0.073(8) 0.063(8) -0.115(9)
O2 0.134(8) 0.144(8) 0.088(6) 0.002(5) -0.002(5) 0.053(6)
C1 0.030(5) 0.045(4) 0.035(4) 0.000(3) 0.006(3) -0.001(4)
C2 0.023(4) 0.051(5) 0.056(5) 0.011(4) 0.015(4) 0.011(4)
C3 0.020(4) 0.054(5) 0.065(6) -0.008(4) 0.006(4) -0.008(4)
C4 0.031(5) 0.043(5) 0.052(5) -0.017(4) 0.007(4) -0.008(4)
C5 0.040(6) 0.060(6) 0.090(7) -0.023(5) 0.009(5) -0.018(5)
C6 0.056(7) 0.048(6) 0.102(8) -0.042(5) 0.014(6) -0.006(5)
C7 0.034(5) 0.052(5) 0.074(6) -0.030(4) 0.018(4) -0.002(4)
C8 0.063(7) 0.058(6) 0.102(8) -0.049(5) 0.028(6) 0.004(5)
C9 0.035(5) 0.071(6) 0.093(7) -0.042(5) 0.024(5) 0.003(5)
C10 0.023(4) 0.051(5) 0.058(5) -0.024(4) 0.016(4) 0.003(4)
C12 0.029(4) 0.035(4) 0.041(4) -0.013(3) 0.009(3) 0.000(3)
C13 0.025(4) 0.030(4) 0.033(4) -0.001(3) 0.004(3) -0.001(3)
C14 0.030(5) 0.043(5) 0.064(5) -0.006(4) 0.003(4) 0.003(4)
C15 0.042(6) 0.037(5) 0.106(7) -0.015(5) 0.019(5) 0.008(4)
C16 0.073(7) 0.033(5) 0.088(7) -0.012(5) 0.019(6) 0.003(5)
C17 0.052(6) 0.040(5) 0.065(6) -0.007(4) 0.012(5) 0.003(4)
C18 0.069(7) 0.040(5) 0.067(6) -0.016(4) 0.009(5) -0.021(5)
C19 0.040(6) 0.051(6) 0.054(5) 0.002(4) 0.001(4) -0.016(4)
C20 0.034(5) 0.040(5) 0.045(5) 0.010(4) 0.003(4) -0.009(4)
C21 0.020(4) 0.051(5) 0.052(5) 0.012(4) 0.000(4) -0.009(4)
C22 0.021(4) 0.047(5) 0.070(6) 0.010(4) 0.010(4) 0.003(4)
C23 0.024(4) 0.032(4) 0.050(5) 0.006(3) 0.013(3) 0.001(3)
C25 0.023(4) 0.028(4) 0.036(4) 0.000(3) 0.006(3) -0.006(3)
C26 0.027(4) 0.027(4) 0.049(5) -0.001(3) 0.010(3) -0.003(3)
C27 0.020(4) 0.028(4) 0.036(4) 0.006(3) 0.005(3) -0.004(3)
C28 0.039(5) 0.025(4) 0.022(4) 0.000(3) 0.008(3) -0.007(3)
C29 0.021(4) 0.039(4) 0.039(4) -0.003(3) 0.005(3) 0.003(3)
C30 0.024(5) 0.064(6) 0.136(9) 0.039(6) 0.002(5) -0.008(4)
C31 0.040(6) 0.048(6) 0.171(11) 0.039(6) -0.003(7) 0.012(5)
C32 0.031(5) 0.055(6) 0.087(7) 0.005(5) -0.002(5) 0.010(4)
C33 0.026(5) 0.067(6) 0.103(7) -0.009(5) 0.031(5) 0.002(4)
C34 0.027(5) 0.049(5) 0.060(5) 0.013(4) 0.019(4) 0.001(4)
C35 0.040(5) 0.058(5) 0.033(5) -0.014(4) 0.005(4) -0.011(4)
C36 0.050(6) 0.108(9) 0.042(5) -0.012(5) 0.004(4) -0.015(6)
C37 0.048(6) 0.114(9) 0.061(7) -0.042(7) 0.019(5) -0.020(6)
C38 0.033(5) 0.058(6) 0.060(6) -0.030(5) 0.004(4) -0.009(4)
C39 0.047(6) 0.107(10) 0.108(9) -0.069(8) 0.028(6) -0.019(6)
C40 0.038(6) 0.055(6) 0.129(10) -0.062(7) 0.017(6) -0.016(5)
C41 0.017(4) 0.042(5) 0.098(7) -0.017(5) 0.001(5) -0.003(4)
C42 0.022(5) 0.033(5) 0.126(9) -0.013(6) 0.010(5) -0.008(4)
C43 0.025(5) 0.040(5) 0.101(8) 0.007(5) 0.004(5) -0.007(4)
C44 0.018(4) 0.045(5) 0.067(6) 0.015(4) 0.007(4) 0.007(3)
C46 0.013(4) 0.028(4) 0.072(6) -0.022(4) 0.003(4) -0.003(3)
C47 0.020(4) 0.048(5) 0.049(5) -0.017(4) 0.005(3) -0.006(4)
C48 0.016(4) 0.031(4) 0.072(6) 0.000(4) 0.010(4) 0.001(3)
C49 0.036(5) 0.037(5) 0.075(6) 0.006(4) 0.018(4) -0.004(4)
C50 0.043(6) 0.027(5) 0.104(8) -0.001(5) 0.017(5) -0.003(4)
C51 0.025(5) 0.033(5) 0.077(6) -0.015(4) 0.011(4) -0.005(3)
C52 0.043(6) 0.043(6) 0.123(9) -0.029(6) 0.025(6) -0.003(4)
C53 0.047(6) 0.053(6) 0.107(8) -0.056(6) 0.016(6) -0.007(5)
C54 0.028(5) 0.061(6) 0.075(6) -0.036(5) 0.020(4) -0.006(4)
C55 0.040(5) 0.078(7) 0.061(6) -0.041(5) 0.019(4) -0.012(5)
C56 0.046(5) 0.063(6) 0.053(5) -0.028(5) 0.024(4) -0.015(4)
C57 0.032(5) 0.059(5) 0.044(5) -0.012(4) 0.015(4) -0.007(4)
C59 0.020(4) 0.035(4) 0.062(5) -0.024(4) 0.014(4) -0.005(3)
C60 0.012(4) 0.027(4) 0.068(6) -0.003(4) 0.010(4) 0.000(3)
C61 0.020(4) 0.026(4) 0.032(4) 0.004(3) 0.007(3) 0.002(3)
C62 0.014(4) 0.026(4) 0.055(5) 0.013(3) 0.009(3) 0.000(3)
C63 0.020(4) 0.047(5) 0.034(4) 0.015(4) 0.009(3) 0.002(3)
C64 0.030(5) 0.048(5) 0.059(5) 0.017(4) 0.015(4) 0.006(4)
C65 0.033(5) 0.071(7) 0.082(7) 0.043(6) 0.011(5) 0.012(5)
C66 0.054(6) 0.098(8) 0.049(6) 0.029(6) 0.023(5) -0.009(6)
C67 0.062(6) 0.092(8) 0.039(5) 0.019(5) 0.020(4) 0.009(5)
C68 0.035(5) 0.070(6) 0.036(5) 0.019(4) 0.012(4) 0.015(4)
C69 0.107(13) 0.189(17) 0.41(3) 0.195(19) 0.085(15) 0.002(11)
C70 0.080(9) 0.093(9) 0.094(9) -0.011(7) 0.015(7) -0.037(7)
C71 0.091(10) 0.32(2) 0.139(12) 0.115(13) 0.047(9) 0.119(13)
C72 0.072(7) 0.053(6) 0.114(8) -0.007(6) 0.024(6) 0.002(5)
C73 0.042(6) 0.078(7) 0.092(8) 0.003(7) -0.006(6) 0.020(5)
C74 0.059(6) 0.050(6) 0.081(7) 0.003(5) 0.017(5) 0.000(4)
O3 0.85(7) 0.25(2) 0.26(2) -0.080(16) 0.22(3) 0.14(3)
C75 0.39(4) 0.71(7) 0.25(3) -0.13(4) 0.10(3) 0.20(5)
C76 0.28(3) 0.22(3) 0.19(2) -0.08(2) 0.14(2) 0.02(2)
C77 0.48(5) 0.38(4) 0.104(14) 0.030(18) 0.036(19) 0.31(4)

loop_
_atom_type_symbol
_atom_type_description
_atom_type_scat_dispersion_real
_atom_type_scat_dispersion_imag
_atom_type_scat_source
Pt Pt -1.7033 8.3905 'International Tables Vol C Tables 4.2.6.8 and 6.1.1.4'
N N 0.0061 0.0033 'International Tables Vol C Tables 4.2.6.8 and 6.1.1.4'
Cl Cl 0.1484 0.1585 'International Tables Vol C Tables 4.2.6.8 and 6.1.1.4'
O O 0.0106 0.006 'International Tables Vol C Tables 4.2.6.8 and 6.1.1.4'
C C 0.0033 0.0016 'International Tables Vol C Tables 4.2.6.8 and 6.1.1.4'
H H 0 0 'International Tables Vol C Tables 4.2.6.8 and 6.1.1.4'

loop_
_geom_angle_atom_site_label_1
_geom_angle_atom_site_label_2
_geom_angle_atom_site_label_3
_geom_angle
C11 Pt1 N1 82.4(2)
C11 Pt1 C62 89.2(2)
N1 Pt1 C62 148.6(3)
C11 Pt1 C61 95.4(3)
N1 Pt1 C61 176.7(2)
C62 Pt1 C61 33.4(2)
C11 Pt1 Cl1 174.6(2)
N1 Pt1 Cl1 92.25(16)
C62 Pt1 Cl1 94.85(18)
C61 Pt1 Cl1 89.90(17)
C11 Pt1 Pt2 77.05(17)
N1 Pt1 Pt2 79.17(16)
C62 Pt1 Pt2 128.4(2)
C61 Pt1 Pt2 97.94(18)
Cl1 Pt1 Pt2 103.09(4)
C1 C11 C13 117.7(6)
C1 C11 Pt1 130.3(5)
C13 C11 Pt1 112.0(5)
C10 N1 C12 119.8(6)
C10 N1 Pt1 129.1(5)
C12 N1 Pt1 111.1(4)
C27 Pt2 C24 93.1(3)
C27 Pt2 N2 174.0(2)
C24 Pt2 N2 81.4(3)
C27 Pt2 Cl2 94.61(19)
C24 Pt2 Cl2 170.8(2)
N2 Pt2 Cl2 90.69(16)
C27 Pt2 Pt1 75.84(18)
C24 Pt2 Pt1 103.2(2)
N2 Pt2 Pt1 107.53(14)
Cl2 Pt2 Pt1 83.66(4)
C14 C24 C26 116.3(7)
C14 C24 Pt2 131.7(5)
C26 C24 Pt2 111.9(5)
C23 N2 C25 119.5(6)
C23 N2 Pt2 127.9(4)
C25 N2 Pt2 112.6(4)
C45 Pt3 N3 82.0(3)
C45 Pt3 C28 92.4(3)
N3 Pt3 C28 157.5(2)
C45 Pt3 C27 94.0(3)
N3 Pt3 C27 168.3(2)
C28 Pt3 C27 33.0(2)
C45 Pt3 Cl1 175.0(2)
N3 Pt3 Cl1 93.03(18)
C28 Pt3 Cl1 92.36(17)
C27 Pt3 Cl1 90.80(17)
C35 C45 C47 116.0(7)
C35 C45 Pt3 131.1(5)
C47 C45 Pt3 112.9(5)
C44 N3 C46 120.3(6)
C44 N3 Pt3 127.9(5)
C46 N3 Pt3 111.7(5)
C61 Pt4 C58 91.1(3)
C61 Pt4 N4 171.9(2)
C58 Pt4 N4 82.2(3)
C61 Pt4 Cl2 97.11(19)
C58 Pt4 Cl2 170.2(2)
N4 Pt4 Cl2 89.15(17)
C48 C58 C60 115.9(7)
C48 C58 Pt4 131.9(6)
C60 C58 Pt4 112.1(6)
C57 N4 C59 119.8(6)
C57 N4 Pt4 129.1(5)
C59 N4 Pt4 111.0(5)
Pt3 Cl1 Pt1 92.81(6)
Pt2 Cl2 Pt4 124.04(8)
C11 C1 C2 120.7(7)
C11 C1 H1 119.6
C2 C1 H1 119.6
C3 C2 C1 120.7(7)
C3 C2 H2 119.6
C1 C2 H2 119.6
C2 C3 C4 120.7(7)
C2 C3 H3 119.7
C4 C3 H3 119.7
C3 C4 C13 117.6(7)
C3 C4 C5 125.0(7)
C13 C4 C5 117.3(7)
C6 C5 C4 122.7(8)
C6 C5 H5 118.7
C4 C5 H5 118.7
C5 C6 C7 120.7(8)
C5 C6 H6 119.6
C7 C6 H6 119.6
C12 C7 C8 117.6(7)
C12 C7 C6 117.0(7)
C8 C7 C6 125.3(7)
C9 C8 C7 119.7(7)
C9 C8 H8 120.2
C7 C8 H8 120.2
C8 C9 C10 119.0(8)
C8 C9 H9 120.5
C10 C9 H9 120.5
N1 C10 C9 122.9(7)
N1 C10 H10 118.6
C9 C10 H10 118.6
N1 C12 C7 120.9(7)
N1 C12 C13 116.3(6)
C7 C12 C13 122.8(7)
C12 C13 C4 119.3(6)
C12 C13 C11 118.0(6)
C4 C13 C11 122.5(6)
C24 C14 C15 121.6(7)
C24 C14 H14 119.2
C15 C14 H14 119.2
C16 C15 C14 121.4(8)
C16 C15 H15 119.3
C14 C15 H15 119.3
C15 C16 C17 120.7(8)
C15 C16 H16 119.7
C17 C16 H16 119.7
C16 C17 C26 116.5(7)
C16 C17 C18 125.8(8)
C26 C17 C18 117.7(8)
C19 C18 C17 123.2(8)
C19 C18 H18 118.4
C17 C18 H18 118.4
C18 C19 C20 120.5(7)
C18 C19 H19 119.7
C20 C19 H19 119.7
C21 C20 C25 117.4(7)
C21 C20 C19 125.1(7)
C25 C20 C19 117.4(7)
C22 C21 C20 120.3(7)
C22 C21 H21 119.8
C20 C21 H21 119.8
C21 C22 C23 119.2(7)
C21 C22 H22 120.4
C23 C22 H22 120.4
N2 C23 C22 122.1(7)
N2 C23 H23 119
C22 C23 H23 119
N2 C25 C20 121.4(7)
N2 C25 C26 115.9(6)
C20 C25 C26 122.7(6)
C25 C26 C17 118.3(7)
C25 C26 C24 118.2(6)
C17 C26 C24 123.5(7)
C28 C27 Pt2 166.8(5)
C28 C27 Pt3 67.4(4)
Pt2 C27 Pt3 125.6(3)
C27 C28 C29 160.6(7)
C27 C28 Pt3 79.5(4)
C29 C28 Pt3 119.9(5)
C30 C29 C34 118.2(7)
C30 C29 C28 119.7(7)
C34 C29 C28 122.1(7)
C29 C30 C31 120.6(8)
C29 C30 H30 119.7
C31 C30 H30 119.7
C32 C31 C30 120.8(8)
C32 C31 H31 119.6
C30 C31 H31 119.6
C31 C32 C33 118.1(8)
C31 C32 H32 120.9
C33 C32 H32 120.9
C32 C33 C34 122.7(8)
C32 C33 H33 118.6
C34 C33 H33 118.6
C33 C34 C29 119.5(7)
C33 C34 H34 120.2
C29 C34 H34 120.2
C45 C35 C36 121.9(8)
C45 C35 H35 119
C36 C35 H35 119.1
C37 C36 C35 120.6(9)
C37 C36 H36 119.7
C35 C36 H36 119.7
C36 C37 C38 120.2(9)
C36 C37 H37 119.9
C38 C37 H37 119.9
C37 C38 C47 117.5(8)
C37 C38 C39 123.8(10)
C47 C38 C39 118.8(9)
C40 C39 C38 121.2(10)
C40 C39 H39 119.4
C38 C39 H39 119.4
C39 C40 C41 121.3(9)
C39 C40 H40 119.4
C41 C40 H40 119.4
C46 C41 C40 117.5(9)
C46 C41 C42 116.2(9)
C40 C41 C42 126.3(9)
C43 C42 C41 121.0(8)
C43 C42 H42 119.5
C41 C42 H42 119.5
C42 C43 C44 120.1(9)
C42 C43 H43 119.9
C44 C43 H43 119.9
N3 C44 C43 120.2(8)
N3 C44 H44 119.9
C43 C44 H44 119.9
N3 C46 C41 121.9(8)
N3 C46 C47 116.3(6)
C41 C46 C47 121.8(8)
C38 C47 C45 123.8(8)
C38 C47 C46 119.4(7)
C45 C47 C46 116.8(7)
C58 C48 C49 122.0(8)
C58 C48 H48 119
C49 C48 H48 119
C50 C49 C48 121.4(9)
C50 C49 H49 119.3
C48 C49 H49 119.3
C49 C50 C51 121.0(8)
C49 C50 H50 119.5
C51 C50 H50 119.5
C60 C51 C50 115.9(7)
C60 C51 C52 119.0(9)
C50 C51 C52 125.0(8)
C53 C52 C51 121.8(9)
C53 C52 H52 119.1
C51 C52 H52 119.1
C52 C53 C54 121.5(9)
C52 C53 H53 119.2
C54 C53 H53 119.2
C55 C54 C59 118.4(8)
C55 C54 C53 125.4(9)
C59 C54 C53 116.2(9)
C56 C55 C54 120.0(8)
C56 C55 H55 120
C54 C55 H55 120
C55 C56 C57 120.3(8)
C55 C56 H56 119.9
C57 C56 H56 119.9
N4 C57 C56 120.8(8)
N4 C57 H57 119.6
C56 C57 H57 119.6
N4 C59 C54 120.8(8)
N4 C59 C60 115.9(6)
C54 C59 C60 123.3(7)
C58 C60 C51 123.9(8)
C58 C60 C59 118.0(6)
C51 C60 C59 118.1(7)
C62 C61 Pt4 164.2(5)
C62 C61 Pt1 68.4(4)
Pt4 C61 Pt1 127.4(3)
C61 C62 C63 160.6(7)
C61 C62 Pt1 78.2(4)
C63 C62 Pt1 121.0(5)
C64 C63 C68 118.4(7)
C64 C63 C62 120.2(7)
C68 C63 C62 121.4(6)
C63 C64 C65 119.1(8)
C63 C64 H64 120.5
C65 C64 H64 120.5
C66 C65 C64 120.0(8)
C66 C65 H65 120
C64 C65 H65 120
C67 C66 C65 121.2(8)
C67 C66 H66 119.4
C65 C66 H66 119.4
C66 C67 C68 118.9(9)
C66 C67 H67 120.6
C68 C67 H67 120.5
C67 C68 C63 122.3(8)
C67 C68 H68 118.8
C63 C68 H68 118.8
C70 C69 H69A 109.5
C70 C69 H69B 109.5
H69A C69 H69B 109.5
C70 C69 H69C 109.5
H69A C69 H69C 109.5
H69B C69 H69C 109.5
O1 C70 C69 118.0(13)
O1 C70 C71 120.9(13)
C69 C70 C71 119.8(13)
C70 C71 H71A 109.5
C70 C71 H71B 109.5
H71A C71 H71B 109.5
C70 C71 H71C 109.5
H71A C71 H71C 109.5
H71B C71 H71C 109.5
C73 C72 H72A 109.5
C73 C72 H72B 109.5
H72A C72 H72B 109.5
C73 C72 H72C 109.5
H72A C72 H72C 109.5
H72B C72 H72C 109.5
O2 C73 C74 121.0(9)
O2 C73 C72 121.2(11)
C74 C73 C72 117.7(9)
C73 C74 H74A 109.5
C73 C74 H74B 109.5
H74A C74 H74B 109.5
C73 C74 H74C 109.5
H74A C74 H74C 109.5
H74B C74 H74C 109.5
C76 C75 H75A 111.8
C76 C75 H75B 111.8
H75A C75 H75B 107.1
C76 C75 H75C 111.6
H75A C75 H75C 107.1
H75B C75 H75C 107.2
O3 C76 C77 122(2)
O3 C76 C75 117(2)
C77 C76 C75 120.6(19)
C76 C77 H77A 109.5
C76 C77 H77B 109.4
H77A C77 H77B 109.5
C76 C77 H77C 109.5
H77A C77 H77C 109.5
H77B C77 H77C 109.5

loop_
_geom_bond_atom_site_label_1
_geom_bond_atom_site_label_2
_geom_bond_distance
Pt1 C11 1.985(6)
Pt1 N1 2.074(5)
Pt1 C62 2.106(6)
Pt1 C61 2.218(6)
Pt1 Cl1 2.4601(17)
Pt1 Pt2 3.2342(4)
C11 C1 1.364(9)
C11 C13 1.410(8)
N1 C10 1.314(8)
N1 C12 1.382(8)
Pt2 C27 1.945(7)
Pt2 C24 1.999(7)
Pt2 N2 2.106(5)
Pt2 Cl2 2.4098(16)
C24 C14 1.363(9)
C24 C26 1.434(9)
N2 C23 1.339(8)
N2 C25 1.355(8)
Pt3 C45 1.989(7)
Pt3 N3 2.081(5)
Pt3 C28 2.124(6)
Pt3 C27 2.262(6)
Pt3 Cl1 2.4483(17)
C45 C35 1.363(10)
C45 C47 1.412(9)
N3 C44 1.330(9)
N3 C46 1.372(9)
Pt4 C61 1.929(7)
Pt4 C58 1.990(7)
Pt4 N4 2.095(5)
Pt4 Cl2 2.4263(17)
C58 C48 1.375(10)
C58 C60 1.408(10)
N4 C57 1.334(9)
N4 C59 1.378(8)
O1 C70 1.213(11)
O2 C73 1.234(11)
C1 C2 1.418(9)
C1 H1 0.93
C2 C3 1.362(10)
C2 H2 0.93
C3 C4 1.397(10)
C3 H3 0.93
C4 C13 1.405(9)
C4 C5 1.440(10)
C5 C6 1.340(11)
C5 H5 0.93
C6 C7 1.433(11)
C6 H6 0.93
C7 C12 1.398(9)
C7 C8 1.427(11)
C8 C9 1.373(11)
C8 H8 0.93
C9 C10 1.390(10)
C9 H9 0.93
C10 H10 0.93
C12 C13 1.403(9)
C14 C15 1.402(10)
C14 H14 0.93
C15 C16 1.378(11)
C15 H15 0.93
C16 C17 1.398(11)
C16 H16 0.93
C17 C26 1.419(9)
C17 C18 1.438(11)
C18 C19 1.327(11)
C18 H18 0.93
C19 C20 1.432(10)
C19 H19 0.93
C20 C21 1.404(10)
C20 C25 1.406(9)
C21 C22 1.362(10)
C21 H21 0.93
C22 C23 1.384(9)
C22 H22 0.93
C23 H23 0.93
C25 C26 1.408(9)
C27 C28 1.253(9)
C28 C29 1.466(9)
C29 C30 1.362(10)
C29 C34 1.375(9)
C30 C31 1.397(11)
C30 H30 0.93
C31 C32 1.345(12)
C31 H31 0.93
C32 C33 1.345(10)
C32 H32 0.93
C33 C34 1.374(10)
C33 H33 0.93
C34 H34 0.93
C35 C36 1.411(11)
C35 H35 0.93
C36 C37 1.368(12)
C36 H36 0.93
C37 C38 1.393(12)
C37 H37 0.93
C38 C47 1.400(10)
C38 C39 1.425(12)
C39 C40 1.373(13)
C39 H39 0.93
C40 C41 1.426(12)
C40 H40 0.93
C41 C46 1.399(10)
C41 C42 1.429(12)
C42 C43 1.336(12)
C42 H42 0.93
C43 C44 1.417(10)
C43 H43 0.93
C44 H44 0.93
C46 C47 1.426(10)
C48 C49 1.401(9)
C48 H48 0.93
C49 C50 1.336(11)
C49 H49 0.93
C50 C51 1.424(12)
C50 H50 0.93
C51 C60 1.417(9)
C51 C52 1.427(11)
C52 C53 1.355(13)
C52 H52 0.93
C53 C54 1.448(12)
C53 H53 0.93
C54 C55 1.387(12)
C54 C59 1.408(10)
C55 C56 1.361(11)
C55 H55 0.93
C56 C57 1.404(10)
C56 H56 0.93
C57 H57 0.93
C59 C60 1.423(10)
C61 C62 1.249(9)
C62 C63 1.469(9)
C63 C64 1.377(9)
C63 C68 1.394(10)
C64 C65 1.428(10)
C64 H64 0.93
C65 C66 1.369(12)
C65 H65 0.93
C66 C67 1.357(11)
C66 H66 0.93
C67 C68 1.382(10)
C67 H67 0.93
C68 H68 0.93
C69 C70 1.381(15)
C69 H69A 0.96
C69 H69B 0.96
C69 H69C 0.96
C70 C71 1.444(14)
C71 H71A 0.96
C71 H71B 0.96
C71 H71C 0.96
C72 C73 1.512(11)
C72 H72A 0.96
C72 H72B 0.96
C72 H72C 0.96
C73 C74 1.461(13)
C74 H74A 0.96
C74 H74B 0.96
C74 H74C 0.96
O3 C76 1.188(16)
C75 C76 1.433(16)
C75 H75A 0.9815
C75 H75B 0.9815
C75 H75C 0.981
C76 C77 1.363(16)
C77 H77A 0.96
C77 H77B 0.96
C77 H77C 0.96
